data_7022132
loop_
_publ_author_name
'Zhang, Xiao-Ping'
'Tian, Han-Rui'
'Yan, Gu-Fan'
'Su, Ying'
'Feng, Yun-Long'
'Cheng, Jian-Wen'

_publ_section_title
;
 Incorporating different secondary building units of {Bi2}, {Bi8} and
 {Bi10} to construct diversity of luminescent bismuth-organic frameworks.
;
_journal_issue 4
_journal_name_full 'Dalton transactions (Cambridge, England : 2003)'
_journal_page_first 1088
_journal_page_last 1093
_journal_paper_doi 10.1039/c2dt31821k
_journal_volume 42
_journal_year 2013
_chemical_formula_sum 'C7 H6 Bi N O6'
_chemical_formula_weight 409.11
_chemical_name_systematic
;
?
;
_space_group_IT_number 14
_symmetry_cell_setting monoclinic
_symmetry_space_group_name_Hall '-P 2ybc'
_symmetry_space_group_name_H-M 'P 1 21/c 1'
_atom_sites_solution_hydrogens geom
_atom_sites_solution_primary direct
_atom_sites_solution_secondary difmap
_audit_creation_method SHELXL-97
_cell_angle_alpha 90.00
_cell_angle_beta 100.830(9)
_cell_angle_gamma 90.00
_cell_formula_units_Z 4
_cell_length_a 15.344(2)
_cell_length_b 9.1341(13)
_cell_length_c 6.3124(9)
_cell_measurement_reflns_used 4576
_cell_measurement_temperature 296(2)
_cell_measurement_theta_max 25.00
_cell_measurement_theta_min 1.35
_cell_volume 868.9(2)
_computing_cell_refinement 'SAINT (Bruker, 2006)'
_computing_data_collection 'APEXII (Bruker, 2006)'
_computing_data_reduction SAINT
_computing_molecular_graphics 'DIAMOND (Brandenburg, 1999)'
_computing_publication_material 'SHELXTL (Sheldrick, 2008)'
_computing_structure_refinement 'SHELXL-97 (Sheldrick, 1997)'
_computing_structure_solution 'SHELXS-97 (Sheldrick, 1990)'
_diffrn_ambient_temperature 296(2)
_diffrn_measured_fraction_theta_full 0.997
_diffrn_measured_fraction_theta_max 0.997
_diffrn_measurement_device_type 'Bruker APEX-II area-detector diffractometer'
_diffrn_measurement_method 'phi and omega scans'
_diffrn_radiation_monochromator graphite
_diffrn_radiation_source 'fine-focus sealed tube'
_diffrn_radiation_type MoK\a
_diffrn_radiation_wavelength 0.71073
_diffrn_reflns_av_R_equivalents 0.0603
_diffrn_reflns_av_sigmaI/netI 0.0429
_diffrn_reflns_limit_h_max 18
_diffrn_reflns_limit_h_min -18
_diffrn_reflns_limit_k_max 10
_diffrn_reflns_limit_k_min -10
_diffrn_reflns_limit_l_max 7
_diffrn_reflns_limit_l_min -7
_diffrn_reflns_number 9273
_diffrn_reflns_theta_full 25.00
_diffrn_reflns_theta_max 25.00
_diffrn_reflns_theta_min 1.35
_diffrn_standards_decay_% none
_diffrn_standards_interval_count none
_diffrn_standards_interval_time none
_diffrn_standards_number none
_exptl_absorpt_coefficient_mu 20.300
_exptl_absorpt_correction_T_max 0.6869
_exptl_absorpt_correction_T_min 0.0481
_exptl_absorpt_correction_type empirical
_exptl_absorpt_process_details 'SADABS (Sheldrick, 1996)'
_exptl_crystal_colour colourless
_exptl_crystal_density_diffrn 3.127
_exptl_crystal_density_method 'not measured'
_exptl_crystal_description lamellar
_exptl_crystal_F_000 744
_exptl_crystal_size_max 0.38
_exptl_crystal_size_mid 0.13
_exptl_crystal_size_min 0.02
_refine_diff_density_max 4.891
_refine_diff_density_min -2.641
_refine_diff_density_rms 0.728
_refine_ls_extinction_coef 0.0086(10)
_refine_ls_extinction_expression Fc^*^=kFc[1+0.001xFc^2^\l^3^/sin(2\q)]^-1/4^
_refine_ls_extinction_method SHELXL
_refine_ls_goodness_of_fit_ref 1.077
_refine_ls_hydrogen_treatment mixed
_refine_ls_matrix_type full
_refine_ls_number_parameters 137
_refine_ls_number_reflns 1526
_refine_ls_number_restraints 0
_refine_ls_restrained_S_all 1.077
_refine_ls_R_factor_all 0.0588
_refine_ls_R_factor_gt 0.0484
_refine_ls_shift/su_max 0.000
_refine_ls_shift/su_mean 0.000
_refine_ls_structure_factor_coef Fsqd
_refine_ls_weighting_details 'calc w=1/[\s^2^(Fo^2^)+(0.1026P)^2^+0.0000P] where P=(Fo^2^+2Fc^2^)/3'
_refine_ls_weighting_scheme calc
_refine_ls_wR_factor_gt 0.1203
_refine_ls_wR_factor_ref 0.1374
_reflns_number_gt 1293
_reflns_number_total 1526
_reflns_threshold_expression >2sigma(I)
_cod_data_source_file c2dt31821k.txt
_cod_data_source_block 1
_cod_original_sg_symbol_H-M P2(1)/c
_cod_database_code 7022132

loop_
_symmetry_equiv_pos_as_xyz
'x, y, z'
'-x, y+1/2, -z+1/2'
'-x, -y, -z'
'x, -y-1/2, z-1/2'

loop_
_atom_site_label
_atom_site_type_symbol
_atom_site_fract_x
_atom_site_fract_y
_atom_site_fract_z
_atom_site_U_iso_or_equiv
_atom_site_adp_type
_atom_site_occupancy
_atom_site_symmetry_multiplicity
_atom_site_calc_flag
_atom_site_refinement_flags
Bi Bi 0.05852(3) -0.09943(4) 0.80123(7) 0.0221(3) Uani 1 1 d .
OW O 0.4683(9) -0.1579(19) 1.511(3) 0.117(6) Uani 1 1 d .
O1 O 0.1758(6) 0.1514(10) 0.3145(15) 0.035(2) Uani 1 1 d .
O2 O 0.0826(5) 0.0277(9) 0.4758(13) 0.0306(19) Uani 1 1 d .
O3 O 0.1498(5) -0.1737(9) 1.1230(12) 0.0281(18) Uani 1 1 d .
O4 O 0.2836(6) -0.1682(9) 1.3330(14) 0.036(2) Uani 1 1 d .
O5 O 0.0438(6) 0.1143(7) 0.9304(15) 0.027(2) Uani 1 1 d .
N N 0.2062(6) -0.0150(9) 0.8223(14) 0.024(2) Uani 1 1 d .
C1 C 0.1619(9) 0.0837(12) 0.466(2) 0.023(3) Uani 1 1 d .
C2 C 0.2317(9) -0.1347(14) 1.165(2) 0.025(3) Uani 1 1 d .
C3 C 0.2302(8) 0.0562(12) 0.6568(19) 0.026(3) Uani 1 1 d .
C4 C 0.3168(10) 0.1057(12) 0.669(2) 0.032(3) Uani 1 1 d .
H4A H 0.3328 0.1561 0.5537 0.038 Uiso 1 1 calc R
C5 C 0.3776(10) 0.0792(14) 0.851(3) 0.040(4) Uani 1 1 d .
H5A H 0.4358 0.1109 0.8605 0.047 Uiso 1 1 calc R
C6 C 0.3530(8) 0.0049(13) 1.0227(19) 0.033(3) Uani 1 1 d .
H6A H 0.3935 -0.0107 1.1501 0.039 Uiso 1 1 calc R
C7 C 0.2657(9) -0.0455(13) 0.998(2) 0.029(3) Uani 1 1 d .

loop_
_atom_site_aniso_label
_atom_site_aniso_U_11
_atom_site_aniso_U_22
_atom_site_aniso_U_33
_atom_site_aniso_U_23
_atom_site_aniso_U_13
_atom_site_aniso_U_12
Bi 0.0301(4) 0.0176(4) 0.0195(4) 0.00123(14) 0.0066(3) 0.00084(14)
OW 0.064(9) 0.097(11) 0.179(17) 0.059(13) -0.007(10) 0.011(8)
O1 0.040(5) 0.029(5) 0.035(6) 0.001(4) 0.006(4) -0.004(4)
O2 0.023(4) 0.044(5) 0.026(4) 0.010(4) 0.005(3) 0.003(4)
O3 0.028(5) 0.028(5) 0.029(5) 0.005(4) 0.006(3) 0.002(3)
O4 0.042(5) 0.033(5) 0.030(5) 0.005(4) -0.002(4) 0.000(4)
O5 0.032(5) 0.017(4) 0.038(5) 0.000(3) 0.020(4) -0.004(3)
N 0.031(5) 0.018(5) 0.022(5) 0.002(4) 0.004(4) 0.003(4)
C1 0.026(7) 0.017(6) 0.024(7) 0.007(5) -0.001(5) 0.009(4)
C2 0.033(7) 0.022(6) 0.024(7) 0.000(5) 0.011(6) 0.002(5)
C3 0.042(7) 0.016(5) 0.024(7) 0.000(5) 0.016(5) 0.007(5)
C4 0.048(9) 0.023(7) 0.027(8) 0.006(5) 0.015(7) -0.002(5)
C5 0.022(7) 0.036(8) 0.057(11) 0.001(6) -0.001(7) -0.006(5)
C6 0.036(7) 0.028(7) 0.034(7) 0.005(6) 0.003(6) -0.004(6)
C7 0.043(8) 0.021(6) 0.026(7) 0.003(5) 0.014(6) 0.014(5)

loop_
_atom_type_symbol
_atom_type_description
_atom_type_scat_dispersion_real
_atom_type_scat_dispersion_imag
_atom_type_scat_source
C C 0.0033 0.0016 'International Tables Vol C Tables 4.2.6.8 and 6.1.1.4'
H H 0.0000 0.0000 'International Tables Vol C Tables 4.2.6.8 and 6.1.1.4'
N N 0.0061 0.0033 'International Tables Vol C Tables 4.2.6.8 and 6.1.1.4'
O O 0.0106 0.0060 'International Tables Vol C Tables 4.2.6.8 and 6.1.1.4'
Bi Bi -4.1077 10.2566 'International Tables Vol C Tables 4.2.6.8 and 6.1.1.4'

loop_
_geom_angle_atom_site_label_1
_geom_angle_atom_site_label_2
_geom_angle_atom_site_label_3
_geom_angle
_geom_angle_site_symmetry_1
_geom_angle_site_symmetry_3
O5 Bi O3 91.3(3) . .
O5 Bi N 81.4(3) . .
O3 Bi N 68.7(3) . .
O5 Bi O2 86.0(3) . .
O3 Bi O2 134.9(3) . .
N Bi O2 66.4(3) . .
O5 Bi O5 70.8(3) . 3_557
O3 Bi O5 75.4(3) . 3_557
N Bi O5 133.5(3) . 3_557
O2 Bi O5 143.2(3) . 3_557
O5 Bi O2 83.8(3) . 3_556
O3 Bi O2 160.8(2) . 3_556
N Bi O2 128.4(3) . 3_556
O2 Bi O2 63.5(3) . 3_556
O5 Bi O2 85.4(3) 3_557 3_556
C1 O2 Bi 120.2(7) . .
C1 O2 Bi 121.7(7) . 3_556
Bi O2 Bi 116.5(3) . 3_556
C2 O3 Bi 120.2(8) . .
Bi O5 Bi 109.2(3) . 3_557
C7 N C3 120.5(10) . .
C7 N Bi 118.5(8) . .
C3 N Bi 120.9(8) . .
O1 C1 O2 122.5(12) . .
O1 C1 C3 122.9(12) . .
O2 C1 C3 114.6(11) . .
O4 C2 O3 123.9(12) . .
O4 C2 C7 118.8(12) . .
O3 C2 C7 117.3(12) . .
N C3 C4 121.0(11) . .
N C3 C1 117.8(11) . .
C4 C3 C1 121.2(11) . .
C5 C4 C3 118.9(13) . .
C4 C5 C6 120.2(13) . .
C5 C6 C7 118.0(12) . .
N C7 C6 121.2(11) . .
N C7 C2 115.2(11) . .
C6 C7 C2 123.6(11) . .

loop_
_geom_bond_atom_site_label_1
_geom_bond_atom_site_label_2
_geom_bond_distance
_geom_bond_site_symmetry_2
Bi O5 2.144(7) .
Bi O3 2.341(8) .
Bi N 2.373(9) .
Bi O2 2.448(8) .
Bi O5 2.521(8) 3_557
Bi O2 2.599(8) 3_556
O1 C1 1.193(17) .
O2 C1 1.332(15) .
O2 Bi 2.599(8) 3_556
O3 C2 1.284(15) .
O4 C2 1.238(15) .
O5 Bi 2.521(8) 3_557
N C7 1.328(15) .
N C3 1.340(14) .
C1 C3 1.461(18) .
C2 C7 1.502(18) .
C3 C4 1.392(19) .
C4 C5 1.36(2) .
C5 C6 1.39(2) .
C6 C7 1.398(17) .
